data_4032772
loop_
_publ_author_name
'Zhao, Ning'
'Xuan, Sunting'
'Zhou, Zehua'
'Fronczek, Frank R.'
'Smith, Kevin M.'
'Vicente, M Gra\,ca H'

_publ_section_title
;
 Synthesis and Spectroscopic and Cellular Properties of Near-IR
 [a]Phenanthrene-Fused 4,4-Difluoro-4-bora-3a,4a-diaza-s-indacenes.
;
_journal_issue 18
_journal_name_full 'The Journal of organic chemistry'
_journal_page_first 9744
_journal_page_last 9750
_journal_paper_doi 10.1021/acs.joc.7b01940
_journal_volume 82
_journal_year 2017
_chemical_formula_moiety 'C51 H31 B F2 N2, 2(C H Cl3)'
_chemical_formula_sum 'C53 H33 B Cl6 F2 N2'
_chemical_formula_weight 959.32
_space_group_crystal_system monoclinic
_space_group_IT_number 15
_space_group_name_Hall '-I 2ya'
_space_group_name_H-M_alt 'I 1 2/a 1'
_symmetry_space_group_name_Hall '-I 2ya'
_symmetry_space_group_name_H-M 'I 1 2/a 1'
_atom_sites_solution_hydrogens geom
_audit_creation_method SHELXL-2014/7
_cell_angle_alpha 90
_cell_angle_beta 103.7927(9)
_cell_angle_gamma 90
_cell_formula_units_Z 8
_cell_length_a 28.2486(5)
_cell_length_b 9.3345(2)
_cell_length_c 35.1839(9)
_cell_measurement_reflns_used 9880
_cell_measurement_temperature 100.0(5)
_cell_measurement_theta_max 32.86
_cell_measurement_theta_min 2.63
_cell_volume 9010.0(3)
_computing_cell_refinement 'Bruker SAINT'
_computing_data_collection 'Bruker APEX2'
_computing_data_reduction 'Bruker SAINT'
_computing_structure_refinement 'SHELXL-2014/7 (Sheldrick, 2014)'
_computing_structure_solution 'SHELXS-97 (Sheldrick, 2008)'
_diffrn_ambient_temperature 100.0(5)
_diffrn_measured_fraction_theta_full 0.998
_diffrn_measured_fraction_theta_max 0.996
_diffrn_measurement_device_type 'Bruker Kappa APEX-II DUO'
_diffrn_measurement_method '\f and \w scans'
_diffrn_radiation_monochromator 'TRIUMPH curved graphite'
_diffrn_radiation_source 'fine-focus sealed tube'
_diffrn_radiation_type MoK\a
_diffrn_radiation_wavelength 0.71073
_diffrn_reflns_av_R_equivalents 0.0524
_diffrn_reflns_av_unetI/netI 0.0646
_diffrn_reflns_Laue_measured_fraction_full 0.998
_diffrn_reflns_Laue_measured_fraction_max 0.996
_diffrn_reflns_limit_h_max 43
_diffrn_reflns_limit_h_min -46
_diffrn_reflns_limit_k_max 14
_diffrn_reflns_limit_k_min -15
_diffrn_reflns_limit_l_max 56
_diffrn_reflns_limit_l_min -57
_diffrn_reflns_number 78841
_diffrn_reflns_point_group_measured_fraction_full 0.998
_diffrn_reflns_point_group_measured_fraction_max 0.996
_diffrn_reflns_theta_full 25.000
_diffrn_reflns_theta_max 35.643
_diffrn_reflns_theta_min 1.485
_exptl_absorpt_coefficient_mu 0.430
_exptl_absorpt_correction_T_max 0.970
_exptl_absorpt_correction_T_min 0.918
_exptl_absorpt_correction_type multi-scan
_exptl_absorpt_process_details 'SADABS (Sheldrick, 2004)'
_exptl_crystal_colour 'dark blue'
_exptl_crystal_density_diffrn 1.414
_exptl_crystal_description needle
_exptl_crystal_F_000 3920
_exptl_crystal_size_max 0.360
_exptl_crystal_size_mid 0.150
_exptl_crystal_size_min 0.070
_refine_diff_density_max 1.355
_refine_diff_density_min -1.228
_refine_diff_density_rms 0.081
_refine_ls_extinction_method none
_refine_ls_goodness_of_fit_ref 1.018
_refine_ls_hydrogen_treatment constr
_refine_ls_matrix_type full
_refine_ls_number_parameters 577
_refine_ls_number_reflns 20739
_refine_ls_number_restraints 0
_refine_ls_restrained_S_all 1.018
_refine_ls_R_factor_all 0.1056
_refine_ls_R_factor_gt 0.0549
_refine_ls_shift/su_max 0.001
_refine_ls_shift/su_mean 0.000
_refine_ls_structure_factor_coef Fsqd
_refine_ls_weighting_details 'w=1/[\s^2^(Fo^2^)+(0.0593P)^2^+8.3258P] where P=(Fo^2^+2Fc^2^)/3'
_refine_ls_weighting_scheme calc
_refine_ls_wR_factor_gt 0.1227
_refine_ls_wR_factor_ref 0.1435
_reflns_Friedel_coverage 0.000
_reflns_number_gt 12940
_reflns_number_total 20739
_reflns_threshold_expression 'I > 2\s(I)'
_cod_data_source_file jo7b01940_si_001.cif
_cod_data_source_block NZhao87
_cod_depositor_comments 'Adding full bibliography for 4032772.cif.'
_cod_database_code 4032772
_shelx_shelxl_version_number 2014/7
_shelx_space_group_comment
;
The symmetry employed for this shelxl refinement is uniquely defined
by the following loop, which should always be used as a source of
symmetry information in preference to the above space-group names.
They are only intended as comments.
;
_shelx_estimated_absorpt_t_min 0.860
_shelx_estimated_absorpt_t_max 0.970

loop_
_space_group_symop_operation_xyz
'x, y, z'
'-x+1/2, y, -z'
'x+1/2, y+1/2, z+1/2'
'-x+1, y+1/2, -z+1/2'
'-x, -y, -z'
'x-1/2, -y, z'
'-x+1/2, -y+1/2, -z+1/2'
'x, -y+1/2, z+1/2'

loop_
_atom_site_label
_atom_site_type_symbol
_atom_site_fract_x
_atom_site_fract_y
_atom_site_fract_z
_atom_site_U_iso_or_equiv
_atom_site_adp_type
_atom_site_occupancy
_atom_site_site_symmetry_order
_atom_site_calc_flag
_atom_site_refinement_flags_posn
_atom_site_refinement_flags_adp
F1 F 0.32919(3) 0.51530(10) 0.67856(2) 0.01671(17) Uani 1 1 d . .
F2 F 0.33088(3) 0.28413(10) 0.69910(2) 0.01674(17) Uani 1 1 d . .
N1 N 0.39641(4) 0.43585(12) 0.73182(3) 0.01022(19) Uani 1 1 d . .
N2 N 0.38890(4) 0.36129(13) 0.66255(3) 0.0117(2) Uani 1 1 d . .
C1 C 0.38510(5) 0.45209(14) 0.76679(4) 0.0110(2) Uani 1 1 d . .
C2 C 0.42866(5) 0.45608(14) 0.79666(4) 0.0110(2) Uani 1 1 d . .
C3 C 0.43615(5) 0.48983(15) 0.83790(4) 0.0121(2) Uani 1 1 d . .
C4 C 0.39814(5) 0.53367(16) 0.85506(4) 0.0150(3) Uani 1 1 d . .
H4 H 0.3656 0.5347 0.8397 0.018 Uiso 1 1 calc R U
C5 C 0.40741(6) 0.57498(17) 0.89377(4) 0.0190(3) Uani 1 1 d . .
H5 H 0.3814 0.6041 0.9049 0.023 Uiso 1 1 calc R U
C6 C 0.45518(6) 0.57377(17) 0.91650(4) 0.0197(3) Uani 1 1 d . .
H6 H 0.4617 0.6028 0.9431 0.024 Uiso 1 1 calc R U
C7 C 0.49300(6) 0.53062(16) 0.90055(4) 0.0171(3) Uani 1 1 d . .
H7 H 0.5253 0.5303 0.9164 0.020 Uiso 1 1 calc R U
C8 C 0.48465(5) 0.48691(15) 0.86109(4) 0.0133(2) Uani 1 1 d . .
C9 C 0.52403(5) 0.43272(15) 0.84444(4) 0.0138(2) Uani 1 1 d . .
C10 C 0.57060(6) 0.40292(18) 0.86868(4) 0.0202(3) Uani 1 1 d . .
H10 H 0.5776 0.4311 0.8954 0.024 Uiso 1 1 calc R U
C11 C 0.60596(6) 0.3341(2) 0.85455(5) 0.0234(3) Uani 1 1 d . .
H11 H 0.6371 0.3167 0.8713 0.028 Uiso 1 1 calc R U
C12 C 0.59602(5) 0.28988(17) 0.81558(5) 0.0186(3) Uani 1 1 d . .
H12 H 0.6198 0.2382 0.8061 0.022 Uiso 1 1 calc R U
C13 C 0.55169(5) 0.32140(15) 0.79092(4) 0.0144(2) Uani 1 1 d . .
H13 H 0.5453 0.2909 0.7644 0.017 Uiso 1 1 calc R U
C14 C 0.51537(5) 0.39816(15) 0.80398(4) 0.0119(2) Uani 1 1 d . .
C15 C 0.46763(5) 0.43024(14) 0.77907(4) 0.0108(2) Uani 1 1 d . .
C16 C 0.44708(5) 0.42712(14) 0.73743(4) 0.0104(2) Uani 1 1 d . .
C17 C 0.46681(5) 0.42895(14) 0.70408(4) 0.0102(2) Uani 1 1 d . .
C18 C 0.43654(5) 0.41119(14) 0.66628(4) 0.0110(2) Uani 1 1 d . .
C19 C 0.44601(5) 0.40635(15) 0.62801(4) 0.0118(2) Uani 1 1 d . .
C20 C 0.48332(5) 0.46792(15) 0.61099(4) 0.0122(2) Uani 1 1 d . .
C21 C 0.51342(5) 0.58186(15) 0.62849(4) 0.0144(2) Uani 1 1 d . .
H21 H 0.5092 0.6215 0.6523 0.017 Uiso 1 1 calc R U
C22 C 0.54886(5) 0.63697(17) 0.61166(4) 0.0168(3) Uani 1 1 d . .
H22 H 0.5691 0.7132 0.6240 0.020 Uiso 1 1 calc R U
C23 C 0.55474(5) 0.57982(17) 0.57638(4) 0.0180(3) Uani 1 1 d . .
H23 H 0.5803 0.6135 0.5654 0.022 Uiso 1 1 calc R U
C24 C 0.52367(5) 0.47501(17) 0.55738(4) 0.0164(3) Uani 1 1 d . .
H24 H 0.5275 0.4395 0.5330 0.020 Uiso 1 1 calc R U
C25 C 0.48612(5) 0.41912(15) 0.57334(4) 0.0134(2) Uani 1 1 d . .
C26 C 0.44992(5) 0.31835(16) 0.55139(4) 0.0137(2) Uani 1 1 d . .
C27 C 0.45430(6) 0.25834(17) 0.51555(4) 0.0178(3) Uani 1 1 d . .
H27 H 0.4816 0.2829 0.5055 0.021 Uiso 1 1 calc R U
C28 C 0.41991(6) 0.16498(18) 0.49488(4) 0.0208(3) Uani 1 1 d . .
H28 H 0.4237 0.1260 0.4708 0.025 Uiso 1 1 calc R U
C29 C 0.37950(6) 0.12739(18) 0.50916(4) 0.0205(3) Uani 1 1 d . .
H29 H 0.3560 0.0623 0.4950 0.025 Uiso 1 1 calc R U
C30 C 0.37385(6) 0.18503(17) 0.54393(4) 0.0180(3) Uani 1 1 d . .
H30 H 0.3462 0.1598 0.5534 0.022 Uiso 1 1 calc R U
C31 C 0.40864(5) 0.28085(16) 0.56549(4) 0.0139(2) Uani 1 1 d . .
C32 C 0.40650(5) 0.33417(15) 0.60378(4) 0.0126(2) Uani 1 1 d . .
C33 C 0.37068(5) 0.31488(15) 0.62566(4) 0.0125(2) Uani 1 1 d . .
C34 C 0.33423(5) 0.45054(15) 0.77077(4) 0.0118(2) Uani 1 1 d . .
C35 C 0.30078(5) 0.55544(15) 0.75366(4) 0.0133(2) Uani 1 1 d . .
H35 H 0.3103 0.6302 0.7387 0.016 Uiso 1 1 calc R U
C36 C 0.25323(5) 0.55010(16) 0.75860(4) 0.0154(3) Uani 1 1 d . .
H36 H 0.2304 0.6217 0.7471 0.018 Uiso 1 1 calc R U
C37 C 0.23910(5) 0.44061(17) 0.78028(4) 0.0169(3) Uani 1 1 d . .
H37 H 0.2067 0.4377 0.7836 0.020 Uiso 1 1 calc R U
C38 C 0.27227(5) 0.33539(16) 0.79716(4) 0.0166(3) Uani 1 1 d . .
H38 H 0.2625 0.2602 0.8118 0.020 Uiso 1 1 calc R U
C39 C 0.31970(5) 0.34054(16) 0.79251(4) 0.0148(2) Uani 1 1 d . .
H39 H 0.3424 0.2689 0.8042 0.018 Uiso 1 1 calc R U
C40 C 0.51986(5) 0.44479(14) 0.70838(4) 0.0110(2) Uani 1 1 d . .
C41 C 0.54538(5) 0.55741(15) 0.73012(4) 0.0126(2) Uani 1 1 d . .
H41 H 0.5287 0.6237 0.7428 0.015 Uiso 1 1 calc R U
C42 C 0.59511(5) 0.57289(16) 0.73325(4) 0.0156(3) Uani 1 1 d . .
H42 H 0.6124 0.6503 0.7478 0.019 Uiso 1 1 calc R U
C43 C 0.61962(5) 0.47474(17) 0.71505(5) 0.0183(3) Uani 1 1 d . .
H43 H 0.6535 0.4864 0.7168 0.022 Uiso 1 1 calc R U
C44 C 0.59478(5) 0.35997(17) 0.69442(4) 0.0175(3) Uani 1 1 d . .
H44 H 0.6118 0.2916 0.6827 0.021 Uiso 1 1 calc R U
C45 C 0.54497(5) 0.34501(15) 0.69088(4) 0.0132(2) Uani 1 1 d . .
H45 H 0.5279 0.2669 0.6765 0.016 Uiso 1 1 calc R U
C46 C 0.32009(5) 0.26350(16) 0.61153(4) 0.0157(3) Uani 1 1 d . .
C47 C 0.28822(6) 0.3405(2) 0.58244(5) 0.0240(3) Uani 1 1 d . .
H47 H 0.2990 0.4259 0.5724 0.029 Uiso 1 1 calc R U
C48 C 0.24060(7) 0.2927(3) 0.56790(6) 0.0356(4) Uani 1 1 d . .
H48 H 0.2189 0.3457 0.5481 0.043 Uiso 1 1 calc R U
C49 C 0.22502(7) 0.1684(3) 0.58232(6) 0.0387(5) Uani 1 1 d . .
H49 H 0.1925 0.1361 0.5725 0.046 Uiso 1 1 calc R U
C50 C 0.25664(7) 0.0905(2) 0.61107(5) 0.0331(4) Uani 1 1 d . .
H50 H 0.2458 0.0047 0.6208 0.040 Uiso 1 1 calc R U
C51 C 0.30408(6) 0.13754(19) 0.62572(4) 0.0223(3) Uani 1 1 d . .
H51 H 0.3257 0.0839 0.6454 0.027 Uiso 1 1 calc R U
B1 B 0.35879(5) 0.39847(17) 0.69272(4) 0.0118(3) Uani 1 1 d . .
C52 C 0.22597(6) 0.6137(2) 0.63068(5) 0.0246(3) Uani 1 1 d . .
H52 H 0.2530 0.5439 0.6405 0.029 Uiso 1 1 calc R U
Cl1 Cl 0.22809(2) 0.74798(5) 0.66625(2) 0.03309(10) Uani 1 1 d . .
Cl2 Cl 0.17016(2) 0.52252(7) 0.62213(2) 0.04280(13) Uani 1 1 d . .
Cl3 Cl 0.23404(2) 0.69134(6) 0.58694(2) 0.04225(13) Uani 1 1 d . .
C53 C 0.38491(6) 0.6546(2) 0.53135(5) 0.0267(3) Uani 1 1 d . .
H53 H 0.3967 0.5867 0.5536 0.032 Uiso 1 1 calc R U
Cl4 Cl 0.43253(2) 0.77179(6) 0.52934(2) 0.03926(12) Uani 1 1 d . .
Cl5 Cl 0.36761(2) 0.55493(7) 0.48816(2) 0.04573(14) Uani 1 1 d . .
Cl6 Cl 0.33474(2) 0.75005(7) 0.54019(2) 0.04667(14) Uani 1 1 d . .

loop_
_atom_site_aniso_label
_atom_site_aniso_U_11
_atom_site_aniso_U_22
_atom_site_aniso_U_33
_atom_site_aniso_U_23
_atom_site_aniso_U_13
_atom_site_aniso_U_12
F1 0.0139(4) 0.0210(4) 0.0141(4) 0.0007(3) 0.0012(3) 0.0059(3)
F2 0.0155(4) 0.0209(4) 0.0149(4) -0.0023(3) 0.0058(3) -0.0088(3)
N1 0.0076(4) 0.0126(5) 0.0113(4) 0.0005(4) 0.0038(4) 0.0000(4)
N2 0.0095(5) 0.0144(5) 0.0118(5) -0.0004(4) 0.0036(4) -0.0013(4)
C1 0.0116(5) 0.0106(6) 0.0118(5) 0.0002(4) 0.0052(4) -0.0009(4)
C2 0.0113(5) 0.0109(6) 0.0116(5) 0.0005(4) 0.0043(4) -0.0014(4)
C3 0.0136(6) 0.0114(6) 0.0118(5) 0.0004(4) 0.0040(4) -0.0017(5)
C4 0.0150(6) 0.0168(7) 0.0139(6) -0.0007(5) 0.0049(5) -0.0013(5)
C5 0.0224(7) 0.0212(7) 0.0154(6) -0.0029(5) 0.0086(5) -0.0025(6)
C6 0.0256(8) 0.0210(7) 0.0131(6) -0.0027(5) 0.0058(5) -0.0042(6)
C7 0.0196(7) 0.0168(7) 0.0133(6) -0.0013(5) 0.0010(5) -0.0033(5)
C8 0.0153(6) 0.0123(6) 0.0118(5) 0.0009(5) 0.0019(5) -0.0022(5)
C9 0.0147(6) 0.0129(6) 0.0129(5) 0.0017(5) 0.0015(5) -0.0023(5)
C10 0.0166(7) 0.0261(8) 0.0159(6) 0.0005(6) -0.0005(5) -0.0013(6)
C11 0.0143(7) 0.0312(9) 0.0216(7) 0.0037(6) -0.0018(5) 0.0027(6)
C12 0.0134(6) 0.0180(7) 0.0233(7) 0.0031(5) 0.0022(5) 0.0029(5)
C13 0.0120(6) 0.0141(6) 0.0170(6) 0.0012(5) 0.0036(5) 0.0003(5)
C14 0.0103(5) 0.0115(6) 0.0134(5) 0.0015(4) 0.0017(4) -0.0016(4)
C15 0.0104(5) 0.0102(6) 0.0120(5) 0.0006(4) 0.0033(4) -0.0008(4)
C16 0.0080(5) 0.0113(6) 0.0123(5) 0.0003(4) 0.0032(4) 0.0001(4)
C17 0.0100(5) 0.0093(5) 0.0122(5) -0.0003(4) 0.0046(4) -0.0006(4)
C18 0.0098(5) 0.0123(6) 0.0121(5) 0.0000(4) 0.0046(4) -0.0010(4)
C19 0.0119(6) 0.0133(6) 0.0112(5) 0.0004(4) 0.0047(4) 0.0005(5)
C20 0.0119(6) 0.0141(6) 0.0115(5) 0.0016(4) 0.0049(4) 0.0012(5)
C21 0.0150(6) 0.0145(6) 0.0151(6) 0.0009(5) 0.0062(5) 0.0000(5)
C22 0.0159(6) 0.0170(7) 0.0189(6) 0.0026(5) 0.0072(5) -0.0017(5)
C23 0.0159(6) 0.0224(7) 0.0179(6) 0.0046(5) 0.0085(5) -0.0001(5)
C24 0.0164(6) 0.0210(7) 0.0135(6) 0.0020(5) 0.0071(5) 0.0010(5)
C25 0.0131(6) 0.0154(6) 0.0125(5) 0.0023(5) 0.0047(4) 0.0031(5)
C26 0.0161(6) 0.0155(6) 0.0102(5) 0.0015(5) 0.0044(4) 0.0032(5)
C27 0.0220(7) 0.0200(7) 0.0129(6) 0.0012(5) 0.0075(5) 0.0033(6)
C28 0.0288(8) 0.0217(8) 0.0130(6) -0.0018(5) 0.0071(6) 0.0022(6)
C29 0.0254(8) 0.0211(7) 0.0143(6) -0.0025(5) 0.0037(5) -0.0027(6)
C30 0.0189(7) 0.0204(7) 0.0147(6) -0.0019(5) 0.0041(5) -0.0022(6)
C31 0.0152(6) 0.0160(6) 0.0106(5) 0.0004(5) 0.0033(5) 0.0006(5)
C32 0.0128(6) 0.0145(6) 0.0110(5) 0.0004(4) 0.0038(4) 0.0005(5)
C33 0.0127(6) 0.0136(6) 0.0119(5) -0.0001(4) 0.0039(4) -0.0005(5)
C34 0.0102(5) 0.0138(6) 0.0126(5) -0.0016(4) 0.0051(4) -0.0011(5)
C35 0.0121(6) 0.0150(6) 0.0137(5) -0.0006(5) 0.0053(4) -0.0010(5)
C36 0.0116(6) 0.0162(7) 0.0192(6) -0.0005(5) 0.0051(5) 0.0007(5)
C37 0.0123(6) 0.0204(7) 0.0201(6) -0.0018(5) 0.0078(5) -0.0019(5)
C38 0.0170(6) 0.0164(7) 0.0194(6) 0.0006(5) 0.0100(5) -0.0034(5)
C39 0.0142(6) 0.0151(6) 0.0166(6) 0.0004(5) 0.0069(5) -0.0005(5)
C40 0.0093(5) 0.0116(6) 0.0129(5) 0.0003(4) 0.0040(4) -0.0006(4)
C41 0.0120(6) 0.0113(6) 0.0150(6) -0.0001(5) 0.0043(4) -0.0001(5)
C42 0.0126(6) 0.0138(6) 0.0197(6) -0.0006(5) 0.0024(5) -0.0026(5)
C43 0.0093(6) 0.0211(7) 0.0248(7) -0.0008(6) 0.0044(5) -0.0005(5)
C44 0.0135(6) 0.0184(7) 0.0219(7) -0.0026(5) 0.0067(5) 0.0028(5)
C45 0.0123(6) 0.0121(6) 0.0152(6) -0.0017(5) 0.0034(5) 0.0007(5)
C46 0.0135(6) 0.0204(7) 0.0141(6) -0.0050(5) 0.0049(5) -0.0030(5)
C47 0.0167(7) 0.0300(9) 0.0229(7) -0.0014(6) -0.0001(6) 0.0009(6)
C48 0.0175(8) 0.0543(13) 0.0300(9) -0.0081(9) -0.0043(7) 0.0016(8)
C49 0.0184(8) 0.0615(14) 0.0348(10) -0.0181(10) 0.0036(7) -0.0172(9)
C50 0.0327(9) 0.0400(11) 0.0287(8) -0.0116(8) 0.0114(7) -0.0231(8)
C51 0.0253(8) 0.0242(8) 0.0179(6) -0.0046(6) 0.0061(6) -0.0102(6)
B1 0.0090(6) 0.0149(7) 0.0120(6) -0.0002(5) 0.0031(5) -0.0009(5)
C52 0.0206(7) 0.0274(9) 0.0246(7) -0.0054(6) 0.0034(6) 0.0021(6)
Cl1 0.0455(3) 0.0297(2) 0.02161(18) -0.00447(16) 0.00315(17) 0.00857(19)
Cl2 0.0285(2) 0.0575(3) 0.0456(3) -0.0126(2) 0.0154(2) -0.0138(2)
Cl3 0.0583(3) 0.0428(3) 0.0316(2) -0.0083(2) 0.0226(2) -0.0104(2)
C53 0.0272(8) 0.0275(9) 0.0246(8) 0.0024(7) 0.0043(6) 0.0000(7)
Cl4 0.0317(2) 0.0347(3) 0.0572(3) -0.0096(2) 0.0220(2) -0.00343(19)
Cl5 0.0398(3) 0.0499(3) 0.0413(3) -0.0193(2) -0.0025(2) 0.0048(2)
Cl6 0.0291(2) 0.0694(4) 0.0466(3) -0.0147(3) 0.0191(2) -0.0005(2)

loop_
_atom_type_symbol
_atom_type_description
_atom_type_scat_dispersion_real
_atom_type_scat_dispersion_imag
_atom_type_scat_source
C C 0.0033 0.0016 'International Tables Vol C Tables 4.2.6.8 and 6.1.1.4'
H H 0.0000 0.0000 'International Tables Vol C Tables 4.2.6.8 and 6.1.1.4'
B B 0.0013 0.0007 'International Tables Vol C Tables 4.2.6.8 and 6.1.1.4'
N N 0.0061 0.0033 'International Tables Vol C Tables 4.2.6.8 and 6.1.1.4'
F F 0.0171 0.0103 'International Tables Vol C Tables 4.2.6.8 and 6.1.1.4'
Cl Cl 0.1484 0.1585 'International Tables Vol C Tables 4.2.6.8 and 6.1.1.4'

loop_
_geom_angle_atom_site_label_1
_geom_angle_atom_site_label_2
_geom_angle_atom_site_label_3
_geom_angle
C1 N1 C16 109.52(11)
C1 N1 B1 124.56(11)
C16 N1 B1 124.63(10)
C33 N2 C18 109.55(10)
C33 N2 B1 125.84(11)
C18 N2 B1 122.25(11)
N1 C1 C2 109.06(11)
N1 C1 C34 122.14(12)
C2 C1 C34 128.54(11)
C15 C2 C1 107.57(11)
C15 C2 C3 122.32(12)
C1 C2 C3 129.97(12)
C4 C3 C8 119.24(12)
C4 C3 C2 123.11(12)
C8 C3 C2 117.52(12)
C5 C4 C3 121.23(14)
C5 C4 H4 119.4
C3 C4 H4 119.4
C4 C5 C6 119.59(14)
C4 C5 H5 120.2
C6 C5 H5 120.2
C7 C6 C5 120.41(13)
C7 C6 H6 119.8
C5 C6 H6 119.8
C6 C7 C8 121.35(14)
C6 C7 H7 119.3
C8 C7 H7 119.3
C7 C8 C3 118.18(13)
C7 C8 C9 121.88(13)
C3 C8 C9 119.87(12)
C10 C9 C14 118.17(13)
C10 C9 C8 120.83(12)
C14 C9 C8 120.83(12)
C11 C10 C9 121.66(14)
C11 C10 H10 119.2
C9 C10 H10 119.2
C10 C11 C12 119.98(14)
C10 C11 H11 120.0
C12 C11 H11 120.0
C13 C12 C11 119.79(14)
C13 C12 H12 120.1
C11 C12 H12 120.1
C12 C13 C14 121.69(13)
C12 C13 H13 119.2
C14 C13 H13 119.2
C13 C14 C9 118.34(12)
C13 C14 C15 123.30(12)
C9 C14 C15 118.03(12)
C2 C15 C16 106.43(11)
C2 C15 C14 118.76(11)
C16 C15 C14 134.37(12)
N1 C16 C17 118.32(11)
N1 C16 C15 106.99(10)
C17 C16 C15 134.44(12)
C18 C17 C16 120.75(11)
C18 C17 C40 118.76(11)
C16 C17 C40 120.46(11)
N2 C18 C17 118.74(11)
N2 C18 C19 106.96(11)
C17 C18 C19 133.05(12)
C32 C19 C18 106.60(11)
C32 C19 C20 119.37(11)
C18 C19 C20 133.78(12)
C21 C20 C25 119.19(12)
C21 C20 C19 122.79(12)
C25 C20 C19 117.75(12)
C22 C21 C20 121.24(13)
C22 C21 H21 119.4
C20 C21 H21 119.4
C21 C22 C23 119.44(14)
C21 C22 H22 120.3
C23 C22 H22 120.3
C24 C23 C22 120.39(13)
C24 C23 H23 119.8
C22 C23 H23 119.8
C23 C24 C25 121.44(13)
C23 C24 H24 119.3
C25 C24 H24 119.3
C24 C25 C20 117.79(13)
C24 C25 C26 121.51(12)
C20 C25 C26 120.66(12)
C27 C26 C31 118.01(13)
C27 C26 C25 121.76(12)
C31 C26 C25 120.21(12)
C28 C27 C26 121.47(14)
C28 C27 H27 119.3
C26 C27 H27 119.3
C27 C28 C29 120.21(13)
C27 C28 H28 119.9
C29 C28 H28 119.9
C30 C29 C28 119.86(15)
C30 C29 H29 120.1
C28 C29 H29 120.1
C29 C30 C31 120.76(14)
C29 C30 H30 119.6
C31 C30 H30 119.6
C30 C31 C26 119.69(12)
C30 C31 C32 122.65(12)
C26 C31 C32 117.43(12)
C19 C32 C33 107.30(11)
C19 C32 C31 121.68(12)
C33 C32 C31 130.69(13)
N2 C33 C32 108.84(12)
N2 C33 C46 123.02(11)
C32 C33 C46 127.99(12)
C35 C34 C39 119.64(12)
C35 C34 C1 121.80(12)
C39 C34 C1 118.56(12)
C34 C35 C36 119.64(13)
C34 C35 H35 120.2
C36 C35 H35 120.2
C37 C36 C35 120.37(13)
C37 C36 H36 119.8
C35 C36 H36 119.8
C38 C37 C36 120.12(13)
C38 C37 H37 119.9
C36 C37 H37 119.9
C39 C38 C37 119.78(13)
C39 C38 H38 120.1
C37 C38 H38 120.1
C38 C39 C34 120.45(13)
C38 C39 H39 119.8
C34 C39 H39 119.8
C41 C40 C45 119.52(12)
C41 C40 C17 120.71(12)
C45 C40 C17 119.77(12)
C42 C41 C40 120.14(12)
C42 C41 H41 119.9
C40 C41 H41 119.9
C41 C42 C43 119.93(13)
C41 C42 H42 120.0
C43 C42 H42 120.0
C44 C43 C42 120.23(13)
C44 C43 H43 119.9
C42 C43 H43 119.9
C43 C44 C45 119.98(13)
C43 C44 H44 120.0
C45 C44 H44 120.0
C44 C45 C40 120.15(13)
C44 C45 H45 119.9
C40 C45 H45 119.9
C47 C46 C51 119.40(14)
C47 C46 C33 118.98(14)
C51 C46 C33 121.58(14)
C46 C47 C48 120.25(18)
C46 C47 H47 119.9
C48 C47 H47 119.9
C49 C48 C47 119.89(19)
C49 C48 H48 120.1
C47 C48 H48 120.1
C48 C49 C50 120.20(17)
C48 C49 H49 119.9
C50 C49 H49 119.9
C49 C50 C51 120.20(18)
C49 C50 H50 119.9
C51 C50 H50 119.9
C50 C51 C46 120.05(17)
C50 C51 H51 120.0
C46 C51 H51 120.0
F2 B1 F1 110.31(11)
F2 B1 N2 111.55(12)
F1 B1 N2 108.13(11)
F2 B1 N1 108.96(11)
F1 B1 N1 111.36(12)
N2 B1 N1 106.49(10)
Cl2 C52 Cl1 110.12(9)
Cl2 C52 Cl3 110.34(9)
Cl1 C52 Cl3 109.73(10)
Cl2 C52 H52 108.9
Cl1 C52 H52 108.9
Cl3 C52 H52 108.9
Cl4 C53 Cl5 110.85(10)
Cl4 C53 Cl6 110.48(10)
Cl5 C53 Cl6 110.63(10)
Cl4 C53 H53 108.3
Cl5 C53 H53 108.3
Cl6 C53 H53 108.3

loop_
_geom_bond_atom_site_label_1
_geom_bond_atom_site_label_2
_geom_bond_distance
F1 B1 1.3922(18)
F2 B1 1.3768(18)
N1 C1 1.3513(16)
N1 C16 1.4000(16)
N1 B1 1.5641(19)
N2 C33 1.3488(17)
N2 C18 1.4005(17)
N2 B1 1.5494(18)
C1 C2 1.4156(19)
C1 C34 1.4767(18)
C2 C15 1.4065(18)
C2 C3 1.4501(18)
C3 C4 1.4122(19)
C3 C8 1.418(2)
C4 C5 1.379(2)
C4 H4 0.9500
C5 C6 1.395(2)
C5 H5 0.9500
C6 C7 1.380(2)
C6 H6 0.9500
C7 C8 1.4118(19)
C7 H7 0.9500
C8 C9 1.465(2)
C9 C10 1.414(2)
C9 C14 1.4228(19)
C10 C11 1.376(2)
C10 H10 0.9500
C11 C12 1.395(2)
C11 H11 0.9500
C12 C13 1.375(2)
C12 H12 0.9500
C13 C14 1.4149(19)
C13 H13 0.9500
C14 C15 1.4534(19)
C15 C16 1.4420(18)
C16 C17 1.4140(17)
C17 C18 1.4088(18)
C17 C40 1.4772(18)
C18 C19 1.4348(17)
C19 C32 1.4046(19)
C19 C20 1.4491(18)
C20 C21 1.408(2)
C20 C25 1.4208(18)
C21 C22 1.3786(19)
C21 H21 0.9500
C22 C23 1.397(2)
C22 H22 0.9500
C23 C24 1.376(2)
C23 H23 0.9500
C24 C25 1.4131(19)
C24 H24 0.9500
C25 C26 1.466(2)
C26 C27 1.4117(19)
C26 C31 1.4159(19)
C27 C28 1.377(2)
C27 H27 0.9500
C28 C29 1.397(2)
C28 H28 0.9500
C29 C30 1.380(2)
C29 H29 0.9500
C30 C31 1.409(2)
C30 H30 0.9500
C31 C32 1.4508(18)
C32 C33 1.4214(18)
C33 C46 1.477(2)
C34 C35 1.394(2)
C34 C39 1.3992(19)
C35 C36 1.3957(19)
C35 H35 0.9500
C36 C37 1.390(2)
C36 H36 0.9500
C37 C38 1.389(2)
C37 H37 0.9500
C38 C39 1.3885(19)
C38 H38 0.9500
C39 H39 0.9500
C40 C41 1.3953(19)
C40 C45 1.3994(18)
C41 C42 1.3900(19)
C41 H41 0.9500
C42 C43 1.393(2)
C42 H42 0.9500
C43 C44 1.387(2)
C43 H43 0.9500
C44 C45 1.390(2)
C44 H44 0.9500
C45 H45 0.9500
C46 C47 1.391(2)
C46 C51 1.394(2)
C47 C48 1.394(2)
C47 H47 0.9500
C48 C49 1.380(3)
C48 H48 0.9500
C49 C50 1.385(3)
C49 H49 0.9500
C50 C51 1.387(2)
C50 H50 0.9500
C51 H51 0.9500
C52 Cl2 1.7534(18)
C52 Cl1 1.7622(17)
C52 Cl3 1.7645(18)
C52 H52 1.0000
C53 Cl4 1.7482(19)
C53 Cl5 1.7495(19)
C53 Cl6 1.7630(19)
C53 H53 1.0000

loop_
_geom_torsion_atom_site_label_1
_geom_torsion_atom_site_label_2
_geom_torsion_atom_site_label_3
_geom_torsion_atom_site_label_4
_geom_torsion
C16 N1 C1 C2 0.64(15)
B1 N1 C1 C2 168.14(12)
C16 N1 C1 C34 -174.00(12)
B1 N1 C1 C34 -6.5(2)
N1 C1 C2 C15 -4.56(16)
C34 C1 C2 C15 169.63(13)
N1 C1 C2 C3 171.14(13)
C34 C1 C2 C3 -14.7(2)
C15 C2 C3 C4 171.77(13)
C1 C2 C3 C4 -3.4(2)
C15 C2 C3 C8 -4.1(2)
C1 C2 C3 C8 -179.24(14)
C8 C3 C4 C5 0.7(2)
C2 C3 C4 C5 -175.12(14)
C3 C4 C5 C6 0.1(2)
C4 C5 C6 C7 -0.5(2)
C5 C6 C7 C8 0.1(2)
C6 C7 C8 C3 0.7(2)
C6 C7 C8 C9 -176.27(14)
C4 C3 C8 C7 -1.0(2)
C2 C3 C8 C7 175.01(13)
C4 C3 C8 C9 175.98(13)
C2 C3 C8 C9 -8.00(19)
C7 C8 C9 C10 9.1(2)
C3 C8 C9 C10 -167.78(14)
C7 C8 C9 C14 -175.85(13)
C3 C8 C9 C14 7.3(2)
C14 C9 C10 C11 -4.1(2)
C8 C9 C10 C11 171.05(15)
C9 C10 C11 C12 -1.0(3)
C10 C11 C12 C13 3.2(2)
C11 C12 C13 C14 0.0(2)
C12 C13 C14 C9 -5.1(2)
C12 C13 C14 C15 -178.34(14)
C10 C9 C14 C13 7.0(2)
C8 C9 C14 C13 -168.17(13)
C10 C9 C14 C15 -179.40(13)
C8 C9 C14 C15 5.4(2)
C1 C2 C15 C16 6.49(15)
C3 C2 C15 C16 -169.61(12)
C1 C2 C15 C14 -167.01(12)
C3 C2 C15 C14 16.9(2)
C13 C14 C15 C2 156.10(13)
C9 C14 C15 C2 -17.16(19)
C13 C14 C15 C16 -15.2(2)
C9 C14 C15 C16 171.58(14)
C1 N1 C16 C17 -171.76(12)
B1 N1 C16 C17 20.76(19)
C1 N1 C16 C15 3.42(15)
B1 N1 C16 C15 -164.07(12)
C2 C15 C16 N1 -6.11(15)
C14 C15 C16 N1 165.90(14)
C2 C15 C16 C17 167.94(15)
C14 C15 C16 C17 -20.0(3)
N1 C16 C17 C18 -12.45(19)
C15 C16 C17 C18 174.01(14)
N1 C16 C17 C40 169.57(12)
C15 C16 C17 C40 -4.0(2)
C33 N2 C18 C17 -163.41(12)
B1 N2 C18 C17 33.15(19)
C33 N2 C18 C19 5.47(15)
B1 N2 C18 C19 -157.97(12)
C16 C17 C18 N2 -13.62(19)
C40 C17 C18 N2 164.39(12)
C16 C17 C18 C19 -179.00(14)
C40 C17 C18 C19 -1.0(2)
N2 C18 C19 C32 -8.49(15)
C17 C18 C19 C32 158.13(15)
N2 C18 C19 C20 165.51(15)
C17 C18 C19 C20 -27.9(3)
C32 C19 C20 C21 156.44(14)
C18 C19 C20 C21 -17.0(2)
C32 C19 C20 C25 -17.58(19)
C18 C19 C20 C25 169.02(14)
C25 C20 C21 C22 -6.7(2)
C19 C20 C21 C22 179.39(14)
C20 C21 C22 C23 0.7(2)
C21 C22 C23 C24 3.7(2)
C22 C23 C24 C25 -2.0(2)
C23 C24 C25 C20 -4.0(2)
C23 C24 C25 C26 173.67(14)
C21 C20 C25 C24 8.2(2)
C19 C20 C25 C24 -177.60(13)
C21 C20 C25 C26 -169.53(13)
C19 C20 C25 C26 4.71(19)
C24 C25 C26 C27 8.2(2)
C20 C25 C26 C27 -174.24(13)
C24 C25 C26 C31 -170.49(13)
C20 C25 C26 C31 7.1(2)
C31 C26 C27 C28 -0.6(2)
C25 C26 C27 C28 -179.29(14)
C26 C27 C28 C29 0.0(2)
C27 C28 C29 C30 0.6(2)
C28 C29 C30 C31 -0.5(2)
C29 C30 C31 C26 -0.1(2)
C29 C30 C31 C32 -174.41(14)
C27 C26 C31 C30 0.6(2)
C25 C26 C31 C30 179.35(13)
C27 C26 C31 C32 175.26(13)
C25 C26 C31 C32 -6.0(2)
C18 C19 C32 C33 8.31(15)
C20 C19 C32 C33 -166.72(12)
C18 C19 C32 C31 -165.78(13)
C20 C19 C32 C31 19.2(2)
C30 C31 C32 C19 167.37(14)
C26 C31 C32 C19 -7.1(2)
C30 C31 C32 C33 -5.2(2)
C26 C31 C32 C33 -179.62(14)
C18 N2 C33 C32 -0.29(16)
B1 N2 C33 C32 162.42(13)
C18 N2 C33 C46 -176.26(13)
B1 N2 C33 C46 -13.6(2)
C19 C32 C33 N2 -5.14(16)
C31 C32 C33 N2 168.22(14)
C19 C32 C33 C46 170.58(14)
C31 C32 C33 C46 -16.1(3)
N1 C1 C34 C35 -64.34(19)
C2 C1 C34 C35 122.15(16)
N1 C1 C34 C39 115.91(15)
C2 C1 C34 C39 -57.6(2)
C39 C34 C35 C36 0.4(2)
C1 C34 C35 C36 -179.35(13)
C34 C35 C36 C37 -0.3(2)
C35 C36 C37 C38 -0.1(2)
C36 C37 C38 C39 0.4(2)
C37 C38 C39 C34 -0.4(2)
C35 C34 C39 C38 -0.1(2)
C1 C34 C39 C38 179.69(13)
C18 C17 C40 C41 129.40(14)
C16 C17 C40 C41 -52.59(18)
C18 C17 C40 C45 -51.35(18)
C16 C17 C40 C45 126.67(14)
C45 C40 C41 C42 2.1(2)
C17 C40 C41 C42 -178.63(13)
C40 C41 C42 C43 -0.8(2)
C41 C42 C43 C44 -1.2(2)
C42 C43 C44 C45 1.9(2)
C43 C44 C45 C40 -0.6(2)
C41 C40 C45 C44 -1.4(2)
C17 C40 C45 C44 179.30(13)
N2 C33 C46 C47 114.98(16)
C32 C33 C46 C47 -60.2(2)
N2 C33 C46 C51 -67.2(2)
C32 C33 C46 C51 117.68(17)
C51 C46 C47 C48 0.6(2)
C33 C46 C47 C48 178.52(15)
C46 C47 C48 C49 -0.2(3)
C47 C48 C49 C50 -0.3(3)
C48 C49 C50 C51 0.4(3)
C49 C50 C51 C46 0.0(3)
C47 C46 C51 C50 -0.5(2)
C33 C46 C51 C50 -178.37(15)
C33 N2 B1 F2 57.15(18)
C18 N2 B1 F2 -142.19(12)
C33 N2 B1 F1 -64.32(17)
C18 N2 B1 F1 96.34(14)
C33 N2 B1 N1 175.91(12)
C18 N2 B1 N1 -23.43(17)
C1 N1 B1 F2 -48.64(17)
C16 N1 B1 F2 117.01(13)
C1 N1 B1 F1 73.26(16)
C16 N1 B1 F1 -121.09(13)
C1 N1 B1 N2 -169.08(12)
C16 N1 B1 N2 -3.43(17)
